data_9002903
loop_
_publ_author_name
'Dobelin, N.'
'Armbruster, T.'

_publ_section_title
;
 Stepwise dehydration of Sr-exchanged heulandite:
 A single-crystal X-ray study
 Note: dehydrated at 100 deg C, measured at -170 deg C
;
_journal_name_full 'American Mineralogist'
_journal_page_first 527
_journal_page_last 533
_journal_volume 88
_journal_year 2003
_chemical_formula_sum 'Al4.5 H34 O48.49 Si13.5 Sr2.094'
_chemical_name_mineral Heulandite-Sr
_space_group_IT_number 8
_symmetry_space_group_name_Hall 'C -2y'
_symmetry_space_group_name_H-M 'C 1 m 1'
_cell_angle_alpha 90
_cell_angle_beta 116.653
_cell_angle_gamma 90
_cell_formula_units_Z 2
_cell_length_a 17.698
_cell_length_b 17.970
_cell_length_c 7.426
_cell_volume 2110.757
_database_code_amcsd 0002992
_exptl_crystal_density_diffrn 2.351
_cod_original_formula_sum 'Sr2.094 (Si13.5 Al4.5) O48.49 H34'
_cod_database_code 9002903

loop_
_space_group_symop_operation_xyz
x,y,z
1/2+x,1/2+y,z
x,-y,z
1/2+x,1/2-y,z

loop_
_atom_site_aniso_label
_atom_site_aniso_U_11
_atom_site_aniso_U_22
_atom_site_aniso_U_33
_atom_site_aniso_U_12
_atom_site_aniso_U_13
_atom_site_aniso_U_23
Sr1 0.03650 0.02550 0.03090 0.00000 0.01830 0.00000
Sr2 0.05100 0.03200 0.04600 0.00000 0.02800 0.00000
Sr3 0.01600 0.01570 0.01700 0.00000 0.00030 0.00000
Sr4 0.03200 0.03100 0.02400 0.00000 0.01100 0.00000
Si1 0.01160 0.01810 0.01160 -0.00130 0.00490 0.00080
Al1 0.01160 0.01810 0.01160 -0.00130 0.00490 0.00080
Si1* 0.01470 0.01870 0.00940 0.00040 0.00550 0.00100
Al1* 0.01470 0.01870 0.00940 0.00040 0.00550 0.00100
Si2 0.02200 0.01390 0.01440 0.00010 0.00840 -0.00030
Al2 0.02200 0.01390 0.01440 0.00010 0.00840 -0.00030
Si2* 0.01370 0.01490 0.01180 -0.00010 0.00570 -0.00060
Al2* 0.01370 0.01490 0.01180 -0.00010 0.00570 -0.00060
Si3 0.01420 0.01650 0.01100 0.00110 0.00700 0.00060
Al3 0.01420 0.01650 0.01100 0.00110 0.00700 0.00060
Si3* 0.01590 0.01360 0.01100 0.00060 0.00570 0.00120
Al3* 0.01590 0.01360 0.01100 0.00060 0.00570 0.00120
Si4 0.01510 0.01620 0.01080 -0.00220 0.00530 0.00080
Al4 0.01510 0.01620 0.01080 -0.00220 0.00530 0.00080
Si4* 0.01390 0.01780 0.01010 0.00130 0.00450 -0.00010
Al4* 0.01390 0.01780 0.01010 0.00130 0.00450 -0.00010
Si5 0.01310 0.01880 0.01130 -0.00380 0.00400 0.00040
Al5 0.01310 0.01880 0.01130 -0.00380 0.00400 0.00040
O1 0.05600 0.01100 0.02800 0.00000 0.01400 0.00000
O1* 0.02700 0.01700 0.01900 0.00000 0.00400 0.00000
O2 0.05500 0.03000 0.04600 0.00000 0.03800 -0.00900
O2* 0.01900 0.02700 0.02000 -0.00100 0.01000 -0.00400
O3 0.04400 0.03000 0.01800 -0.01300 0.01800 -0.00500
O3* 0.02400 0.04100 0.01900 -0.01100 0.01600 -0.00600
O4 0.03800 0.02900 0.02200 0.00700 0.00400 0.00600
O4* 0.01700 0.02800 0.01300 0.00200 0.00700 -0.00200
O5 0.04100 0.04600 0.03800 -0.01700 0.02900 -0.01000
O6 0.02100 0.02800 0.02500 0.00000 0.00900 -0.00300
O6* 0.01200 0.02100 0.02200 0.00000 0.00900 0.00300
O7 0.04100 0.03200 0.02800 0.01900 0.01100 0.01400
O7* 0.03200 0.03400 0.03400 0.00300 -0.00300 0.00900
O8 0.02000 0.03300 0.02400 -0.01000 0.00700 -0.01200
O8* 0.03100 0.03200 0.02100 0.00900 0.00600 -0.01000
O9 0.02400 0.02300 0.02300 -0.00500 0.01100 -0.00700
O9* 0.02000 0.02100 0.02300 -0.00400 0.00900 0.00000
O10 0.01800 0.02600 0.01500 0.00000 0.00700 0.00200
O10* 0.03000 0.02100 0.04500 -0.00800 0.00900 0.00600

loop_
_atom_site_label
_atom_site_fract_x
_atom_site_fract_y
_atom_site_fract_z
_atom_site_occupancy
_atom_site_U_iso_or_equiv
_atom_site_type_symbol
_atom_site_attached_hydrogens
Sr1 0.14980 0.00000 0.68000 0.75200 0.02976 Sr 0
Sr2 0.85380 0.00000 0.34260 0.44200 0.04053 Sr 0
Sr3 0.46650 0.00000 0.81300 0.73000 0.01874 Sr 0
Sr4 0.47900 0.00000 0.75300 0.17000 0.02913 Sr 0
Si1 0.82230 0.82890 0.91280 0.75000 0.01393 Si 0
Al1 0.82230 0.82890 0.91280 0.25000 0.01393 Al 0
Si1* 0.17960 0.16920 0.09910 0.75000 0.01418 Si 0
Al1* 0.17960 0.16920 0.09910 0.25000 0.01418 Al 0
Si2 0.71370 0.90990 0.50810 0.75000 0.01646 Si 0
Al2 0.71370 0.90990 0.50810 0.25000 0.01646 Al 0
Si2* 0.28920 0.09040 0.50620 0.75000 0.01343 Si 0
Al2* 0.28920 0.09040 0.50620 0.25000 0.01343 Al 0
Si3 0.70640 0.69029 0.71930 0.75000 0.01343 Si 0
Al3 0.70640 0.69029 0.71930 0.25000 0.01343 Al 0
Si3* 0.29110 0.30864 0.28500 0.75000 0.01368 Si 0
Al3* 0.29110 0.30864 0.28500 0.25000 0.01368 Al 0
Si4 0.93600 0.70120 0.59220 0.75000 0.01418 Si 0
Al4 0.93600 0.70120 0.59220 0.25000 0.01418 Al 0
Si4* 0.06480 0.30050 0.41360 0.75000 0.01431 Si 0
Al4* 0.06480 0.30050 0.41360 0.25000 0.01431 Al 0
Si5 0.00220 0.78541 0.00660 0.75000 0.01494 Si 0
Al5 0.00220 0.78541 0.00660 0.25000 0.01494 Al 0
O1 0.70380 0.00000 0.47000 1.00000 0.03420 O 0
O1* 0.30670 0.00000 0.54800 1.00000 0.02406 O 0
O2 0.76710 0.87660 0.39100 1.00000 0.03800 O 0
O2* 0.22890 0.11840 0.61350 1.00000 0.02166 O 0
O3 0.81830 0.84600 0.12260 1.00000 0.02913 O 0
O3* 0.17880 0.15050 0.88120 1.00000 0.02546 O 0
O4 0.76560 0.89240 0.75370 1.00000 0.03293 O 0
O4* 0.24260 0.10960 0.25920 1.00000 0.01925 O 0
O5 0.99820 0.67390 0.49400 1.00000 0.03724 O 0
O6 0.91940 0.83780 0.94910 1.00000 0.02520 O 0
O6* 0.08370 0.15920 0.07830 1.00000 0.01735 O 0
O7 0.62440 0.73410 0.54820 1.00000 0.03546 O 0
O7* 0.36930 0.26350 0.45170 1.00000 0.03926 O 0
O8 0.99540 0.73680 0.81540 1.00000 0.02710 O 0
O8* 0.01150 0.27270 0.18350 1.00000 0.03014 O 0
O9 0.78910 0.74520 0.83280 1.00000 0.02318 O 0
O9* 0.20990 0.25470 0.17000 1.00000 0.02140 O 0
O10 0.88730 0.62750 0.61510 1.00000 0.02001 O 0
O10* 0.11790 0.37410 0.41020 1.00000 0.03546 O 0
Wat1 0.27890 0.00000 0.02700 1.00000 0.03800 O 2
Wat2 0.73400 0.00000 0.01100 1.00000 0.06079 O 2
Wat3 0.50810 0.00000 0.51300 1.00000 0.06713 O 2
Wat4 0.58950 0.90990 0.96400 1.00000 0.05573 O 2
Wat5 0.07740 0.00000 0.91100 0.81000 0.06079 O 2
Wat6 0.09860 0.00000 0.28800 0.80000 0.06713 O 2
Wat7 0.42280 0.08000 0.03700 0.91000 0.04813 O 2
Wat8 0.02100 0.08870 0.49100 0.67000 0.05826 O 2
Wat9 0.98500 0.09000 0.53000 0.40000 0.06459 O 2
Wat10 0.90900 0.00000 0.75400 0.60000 0.10639 O 2
Wat11 0.92100 0.00000 0.10800 0.73000 0.12032 O 2
Wat12 0.53700 0.00000 0.20000 0.40000 0.05003 O 2
Wat13 0.23800 0.00000 0.90000 0.19000 0.02660 O 2

loop_
_cod_changelog_entry_id
_cod_changelog_entry_author
_cod_changelog_entry_date
_cod_changelog_entry_text
1
;cod-tools version 3.8.0
Id: cif_guess_AMCSD_atom_types 9581 2023-05-17 12:35:41Z saulius
;
2023-05-18T11:37:25+03:00
;Derived atom types and hydrogen counts
from atom names that follow the AMCSD naming convention
(Wat == water, O-H == hydroxyl).
;
2
;cod-tools version 3.10.1
Id: cif_fix_AMCSD_aniso_labels 10200 2024-08-01 14:09:44Z saulius
;
2024-08-02T12:20:24+03:00
;Changed the following '_atom_site_aniso_label' values:
'Si1'' -> 'Si1*'
'Al1'' -> 'Al1*'
'Si2'' -> 'Si2*'
'Al2'' -> 'Al2*'
'Si3'' -> 'Si3*'
'Al3'' -> 'Al3*'
'Si4'' -> 'Si4*'
'Al4'' -> 'Al4*'
'O1'' -> 'O1*'
'O2'' -> 'O2*'
'O3'' -> 'O3*'
'O4'' -> 'O4*'
'O6'' -> 'O6*'
'O7'' -> 'O7*'
'O8'' -> 'O8*'
'O9'' -> 'O9*'
'O10'' -> 'O10*'
;

loop_
_cod_related_entry_id
_cod_related_entry_database
_cod_related_entry_code
1 AMCSD 0002992
